data_1536357
loop_
_publ_author_name
'Demartin, F.'
'Pilati, T.'
'Gramaccioli, C.M.'
'Diella, V.'
'Gentile, P.'

_publ_section_title
;
 A crystal-chemical investigation of alpine gadolinite
;
_journal_name_full 'Canadian Mineralogist'
_journal_page_first 127
_journal_page_last 136
_journal_volume 30
_journal_year 1993
_chemical_compound_source 'Moos, Rauris, Austria'
_chemical_formula_sum 'B0.36 Be1.64 Ca0.14 Dy0.38 Fe0.66 H0.5 O10 Si2 Y1.48'
_chemical_name_mineral Gadolinite-(Y)
_chemical_name_systematic
;
Fe0.66 (Y1.48 Dy0.38 Ca0.14) ((Be1.64 B0.36) Si2 O9.5 (O H)0.5)
;
_space_group_IT_number 14
_symmetry_space_group_name_Hall '-P 2ybc'
_symmetry_space_group_name_H-M 'P 1 21/c 1'
_cell_angle_alpha 90
_cell_angle_beta 90.51
_cell_angle_gamma 90
_cell_formula_units_Z 2
_cell_length_a 4.747
_cell_length_b 7.544
_cell_length_c 9.931
_cell_volume 355.629
_citation_journal_id_ASTM CAMIA6
_database_code_amcsd 0005286
_exptl_crystal_density_diffrn 4.395
_cod_data_source_file Demartin_CAMIA6_1993_1550.cif
_cod_data_source_block H0.5B0.36Be1.64Ca0.14Dy0.38Fe0.66O10Si2Y1.48
_cod_original_cell_volume 355.6286
_cod_original_formula_sum 'H0.5 B0.36 Be1.64 Ca0.14 Dy0.38 Fe0.66 O10 Si2 Y1.48'
_cod_database_code 1536357

loop_
_space_group_symop_operation_xyz
x,y,z
-x,y+1/2,-z+1/2
-x,-y,-z
x,-y-1/2,z-1/2

loop_
_atom_site_label
_atom_site_type_symbol
_atom_site_fract_x
_atom_site_fract_y
_atom_site_fract_z
_atom_site_occupancy
_atom_site_U_iso_or_equiv
O1 O-2 0.7603 0.4127 0.0307 1 0.0
Si1 Si+4 0.5196 0.2781 0.07868 1 0.0
O2 O-2 0.3245 0.287 0.4513 1 0.0
O3 O-2 0.3064 0.3468 0.1958 1 0.0
Be1 Be+2 0.4567 0.4151 0.3359 0.82 0.0
Y1 Y+3 0.99946 0.1078 0.33018 0.74 0.0
O4 O-2 0.6865 0.1072 0.1437 1 0.0
B1 B+3 0.4567 0.4151 0.3359 0.18 0.0
Fe1 Fe+2 0 0 0 0.66 0.0
Dy1 Dy+3 0.99946 0.1078 0.33018 0.19 0.0
O5 O-2 0.7944 0.4116 0.3324 1 0.0
Ca1 Ca+2 0.99946 0.1078 0.33018 0.07 0.0

loop_
_cod_related_entry_id
_cod_related_entry_database
_cod_related_entry_code
1 AMCSD 0005286
